data_4350702
loop_
_publ_author_name
'Day, Benjamin M.'
'Pal, Kuntal'
'Pugh, Thomas'
'Tuck, Jessica'
'Layfield, Richard A.'

_publ_section_title
;
 Carbene rearrangements in three-coordinate N-heterocyclic carbene
 complexes of cobalt(II) bis(trimethylsilyl)amide.
;
_journal_issue 19
_journal_name_full 'Inorganic chemistry'
_journal_page_first 10578
_journal_page_last 10584
_journal_paper_doi 10.1021/ic501677k
_journal_volume 53
_journal_year 2014
_chemical_formula_moiety 'C39 H72 Co N4 Si4'
_chemical_formula_sum 'C39 H72 Co N4 Si4'
_chemical_formula_weight 768.29
_space_group_crystal_system monoclinic
_space_group_IT_number 14
_space_group_name_Hall '-P 2yn'
_space_group_name_H-M_alt 'P 1 21/n 1'
_atom_sites_solution_hydrogens geom
_atom_sites_solution_primary direct
_audit_creation_date 2014-04-23
_audit_creation_method
;
Olex2 1.2
(compiled 2014.03.20 svn.r2914 for OlexSys, GUI svn.r4816)
;
_cell_angle_alpha 90
_cell_angle_beta 94.835(5)
_cell_angle_gamma 90
_cell_formula_units_Z 4
_cell_length_a 11.9510(7)
_cell_length_b 16.794(2)
_cell_length_c 23.1128(12)
_cell_measurement_reflns_used 5104
_cell_measurement_temperature 150.01(11)
_cell_measurement_theta_max 28.5380
_cell_measurement_theta_min 3.5020
_cell_volume 4622.3(7)
_computing_cell_refinement
;
CrysAlisPro, Agilent Technologies,
Version 1.171.36.32 (release 02-08-2013 CrysAlis171 .NET)
(compiled Aug  2 2013,16:46:58)
;
_computing_data_collection
;
CrysAlisPro, Agilent Technologies,
Version 1.171.36.32 (release 02-08-2013 CrysAlis171 .NET)
(compiled Aug  2 2013,16:46:58)
;
_computing_data_reduction
;
CrysAlisPro, Agilent Technologies,
Version 1.171.36.32 (release 02-08-2013 CrysAlis171 .NET)
(compiled Aug  2 2013,16:46:58)
;
_computing_molecular_graphics 'Olex2 (Dolomanov et al., 2009)'
_computing_publication_material 'Olex2 (Dolomanov et al., 2009)'
_computing_structure_refinement 'ShelXL (Sheldrick, 2008)'
_computing_structure_solution 'ShelXS (Sheldrick, 2008)'
_diffrn_ambient_temperature 150.01(11)
_diffrn_detector_area_resol_mean 8.0714
_diffrn_measured_fraction_theta_full 0.998
_diffrn_measured_fraction_theta_max 0.998
_diffrn_measurement_device_type 'SuperNova, Single source at offset, Eos'
_diffrn_measurement_method '\w scans'
_diffrn_orient_matrix_UB_11 0.0171242000
_diffrn_orient_matrix_UB_12 -0.0363192000
_diffrn_orient_matrix_UB_13 -0.0121524000
_diffrn_orient_matrix_UB_21 -0.0561026000
_diffrn_orient_matrix_UB_22 -0.0141965000
_diffrn_orient_matrix_UB_23 -0.0013782000
_diffrn_orient_matrix_UB_31 -0.0099556000
_diffrn_orient_matrix_UB_32 0.0163520000
_diffrn_orient_matrix_UB_33 -0.0282571000
_diffrn_radiation_monochromator mirror
_diffrn_radiation_type MoK\a
_diffrn_radiation_wavelength 0.71073
_diffrn_reflns_av_R_equivalents 0.0317
_diffrn_reflns_av_unetI/netI 0.0541
_diffrn_reflns_Laue_measured_fraction_full 0.998
_diffrn_reflns_Laue_measured_fraction_max 0.998
_diffrn_reflns_limit_h_max 12
_diffrn_reflns_limit_h_min -14
_diffrn_reflns_limit_k_max 20
_diffrn_reflns_limit_k_min -16
_diffrn_reflns_limit_l_max 25
_diffrn_reflns_limit_l_min -27
_diffrn_reflns_number 18514
_diffrn_reflns_point_group_measured_fraction_full 0.998
_diffrn_reflns_point_group_measured_fraction_max 0.998
_diffrn_reflns_theta_full 26.000
_diffrn_reflns_theta_max 25.350
_diffrn_reflns_theta_min 3.056
_diffrn_source 'SuperNova (Mo) X-ray Source'
_exptl_absorpt_coefficient_mu 0.504
_exptl_absorpt_correction_T_max 1.00000
_exptl_absorpt_correction_T_min 0.37782
_exptl_absorpt_correction_type multi-scan
_exptl_absorpt_process_details
;
CrysAlisPro, Agilent Technologies,
Version 1.171.36.32 (release 02-08-2013 CrysAlis171 .NET)
(compiled Aug  2 2013,16:46:58)
Empirical absorption correction using spherical harmonics,
 implemented in SCALE3 ABSPACK scaling algorithm.
;
_exptl_crystal_colour green
_exptl_crystal_colour_primary green
_exptl_crystal_density_diffrn 1.104
_exptl_crystal_description plate
_exptl_crystal_F_000 1668
_exptl_crystal_size_max 0.6
_exptl_crystal_size_mid 0.5
_exptl_crystal_size_min 0.05
_refine_diff_density_max 0.610
_refine_diff_density_min -0.373
_refine_diff_density_rms 0.052
_refine_ls_extinction_method none
_refine_ls_goodness_of_fit_ref 1.022
_refine_ls_hydrogen_treatment constr
_refine_ls_matrix_type full
_refine_ls_number_parameters 495
_refine_ls_number_reflns 8455
_refine_ls_number_restraints 84
_refine_ls_restrained_S_all 1.029
_refine_ls_R_factor_all 0.0818
_refine_ls_R_factor_gt 0.0494
_refine_ls_shift/su_max 0.001
_refine_ls_shift/su_mean 0.000
_refine_ls_structure_factor_coef Fsqd
_refine_ls_weighting_details 'w=1/[\s^2^(Fo^2^)+(0.0445P)^2^+2.8682P] where P=(Fo^2^+2Fc^2^)/3'
_refine_ls_weighting_scheme calc
_refine_ls_wR_factor_gt 0.1054
_refine_ls_wR_factor_ref 0.1203
_reflns_Friedel_coverage 0.000
_reflns_number_gt 5861
_reflns_number_total 8455
_reflns_threshold_expression 'I > 2\s(I)'
_cod_data_source_file ic501677k_si_002.cif
_cod_data_source_block 9
_cod_original_cell_volume 4622.5(7)
_cod_database_code 4350702
_shelxl_version_number 2013-4
_chemical_oxdiff_formula 'C39 H72 N4 Co1 Si4'
_shelx_space_group_comment
;
The symmetry employed for this shelxl refinement is uniquely defined
by the following loop, which should always be used as a source of
symmetry information in preference to the above space-group names.
They are only intended as comments.
;
_reflns_odcompleteness_completeness 99.74
_reflns_odcompleteness_iscentric 1
_reflns_odcompleteness_theta 26.32
_olex2_refinement_description
;
1. Fixed Uiso
 At 1.2 times of:
  All C(H) groups, All C(H,H) groups
 At 1.5 times of:
  All C(H,H,H) groups
2. Restrained distances
 C22-C23 \\sim C22-C23A \\sim C22-C24 \\sim C22-C24A
 with sigma of 0.02
 C13-C14 \\sim C13-C14A \\sim C13-C15 \\sim C13-C15A
 with sigma of 0.02
3. Rigid bond restraints
 C24, C24A, C23, C23A
 with sigma for 1-2 distances of 0.01 and sigma for 1-3 distances of 0.01
 C14, C14A, C15A, C15
 with sigma for 1-2 distances of 0.01 and sigma for 1-3 distances of 0.01
4. Uiso/Uaniso restraints and constraints
C24 \\sim C24A \\sim C23 \\sim C23A: within 1.7A with sigma of 0.01 and sigma
for terminal atoms of 0.02
C14 \\sim C14A \\sim C15A \\sim C15: within 1.7A with sigma of 0.01 and sigma
for terminal atoms of 0.08
Uanis(C24) \\sim Ueq, Uanis(C24A) \\sim Ueq, Uanis(C23) \\sim Ueq, Uanis(C23A)
\\sim Ueq: with sigma of 0.01 and sigma for terminal atoms of 0.02
Uanis(C14) \\sim Ueq, Uanis(C14A) \\sim Ueq, Uanis(C15) \\sim Ueq, Uanis(C15A)
\\sim Ueq: with sigma of 0.01 and sigma for terminal atoms of 0.02
5. Others
 Sof(H22A)=Sof(C24A)=Sof(H24D)=Sof(H24E)=Sof(H24F)=Sof(C23A)=Sof(H23D)=
 Sof(H23E)=Sof(H23F)=1-FVAR(1)
 Sof(H22)=Sof(C23)=Sof(H23A)=Sof(H23B)=Sof(H23C)=Sof(C24)=Sof(H24A)=Sof(H24B)=
 Sof(H24C)=FVAR(1)
 Sof(H13A)=Sof(C15A)=Sof(H15D)=Sof(H15E)=Sof(H15F)=Sof(C14A)=Sof(H14D)=
 Sof(H14E)=Sof(H14F)=1-FVAR(2)
 Sof(H13)=Sof(C15)=Sof(H15A)=Sof(H15B)=Sof(H15C)=Sof(C14)=Sof(H14A)=Sof(H14B)=
 Sof(H14C)=FVAR(2)
6.a Ternary CH refined with riding coordinates:
 C25(H25), C13(H13), C13(H13A), C10(H10), C22(H22), C22(H22A)
6.b Aromatic/amide H refined with riding coordinates:
 C3(H3), C20(H20), C1(H1), C8(H8), C7(H7), C6(H6), C18(H18), C19(H19)
6.c Idealised Me refined as rotating group:
 C33(H33A,H33B,H33C), C30(H30A,H30B,H30C), C28(H28A,H28B,H28C), C35(H35A,H35B,
 H35C), C31(H31A,H31B,H31C), C36(H36A,H36B,H36C), C26(H26A,H26B,H26C), C11(H11A,
 H11B,H11C), C29(H29A,H29B,H29C), C37(H37A,H37B,H37C), C23(H23A,H23B,H23C),
 C15(H15A,H15B,H15C), C32(H32A,H32B,H32C), C38(H38A,H38B,H38C), C34(H34A,H34B,
 H34C), C24(H24A,H24B,H24C), C27(H27A,H27B,H27C), C14(H14A,H14B,H14C), C12(H12A,
 H12B,H12C), C39(H39A,H39B,H39C), C24A(H24D,H24E,H24F), C23A(H23D,H23E,H23F),
 C15A(H15D,H15E,H15F), C14A(H14D,H14E,H14F)
;
_olex2_computing_structure_refinement_long 'ShelXL (Sheldrick, 2008)'
_olex2_computing_structure_solution_long 'ShelXS (Sheldrick, 2008)'

loop_
_space_group_symop_operation_xyz
'x, y, z'
'-x+1/2, y+1/2, -z+1/2'
'-x, -y, -z'
'x-1/2, -y-1/2, z-1/2'

loop_
_atom_site_label
_atom_site_type_symbol
_atom_site_fract_x
_atom_site_fract_y
_atom_site_fract_z
_atom_site_U_iso_or_equiv
_atom_site_adp_type
_atom_site_occupancy
_atom_site_site_symmetry_order
_atom_site_calc_flag
_atom_site_refinement_flags_posn
_atom_site_refinement_flags_adp
_atom_site_refinement_flags_occupancy
_atom_site_disorder_assembly
_atom_site_disorder_group
Co1 Co 0.72513(3) 0.69259(3) 0.14725(2) 0.03511(13) Uani 1 1 d . . . . .
Si4 Si 0.83474(7) 0.69946(7) 0.27184(3) 0.0438(3) Uani 1 1 d . . . . .
Si1 Si 0.72194(6) 0.68007(7) 0.01136(3) 0.0435(3) Uani 1 1 d . . . . .
Si2 Si 0.83945(7) 0.81973(7) 0.07501(3) 0.0442(3) Uani 1 1 d . . . . .
Si3 Si 0.91677(8) 0.57202(8) 0.19499(3) 0.0584(3) Uani 1 1 d . . . . .
N1 N 0.46298(17) 0.69726(17) 0.17873(8) 0.0356(6) Uani 1 1 d . . . . .
C16 C 0.3155(2) 0.8093(2) 0.06471(11) 0.0397(8) Uani 1 1 d . . . . .
N3 N 0.76593(18) 0.73295(17) 0.07228(8) 0.0376(7) Uani 1 1 d . . . . .
N2 N 0.39327(18) 0.76933(17) 0.10701(9) 0.0376(6) Uani 1 1 d . . . . .
C2 C 0.5569(2) 0.7185(2) 0.14812(10) 0.0354(8) Uani 1 1 d . . . . .
N4 N 0.83005(18) 0.64941(18) 0.20721(9) 0.0405(7) Uani 1 1 d . . . . .
C21 C 0.2576(2) 0.7616(2) 0.02192(11) 0.0421(9) Uani 1 1 d . . . . .
C4 C 0.4647(2) 0.6493(2) 0.23157(11) 0.0404(9) Uani 1 1 d . . . . .
C3 C 0.5084(2) 0.7635(2) 0.10387(11) 0.0379(8) Uani 1 1 d . . . . .
H3 H 0.5474 0.7873 0.0753 0.045 Uiso 1 1 calc R . . . .
C5 C 0.4492(2) 0.6879(3) 0.28388(11) 0.0470(9) Uani 1 1 d . . . . .
C25 C 0.2734(3) 0.6732(2) 0.01716(12) 0.0496(10) Uani 1 1 d . . . . .
H25 H 0.3290 0.6569 0.0485 0.060 Uiso 1 1 calc R . . . .
C9 C 0.4775(2) 0.5681(2) 0.22689(12) 0.0442(9) Uani 1 1 d . . . . .
C20 C 0.1857(2) 0.8023(3) -0.01887(12) 0.0495(10) Uani 1 1 d . . . . .
H20 H 0.1449 0.7735 -0.0479 0.059 Uiso 1 1 calc R . . . .
C1 C 0.3678(2) 0.7278(2) 0.15312(10) 0.0387(8) Uani 1 1 d . . . . .
H1 H 0.2963 0.7212 0.1654 0.046 Uiso 1 1 calc R . . . .
C13 C 0.4843(3) 0.5266(2) 0.16882(12) 0.0484(9) Uani 1 1 d . . . . .
H13 H 0.5178 0.5646 0.1431 0.058 Uiso 0.67(4) 1 calc R . P A 1
H13A H 0.4882 0.5670 0.1384 0.058 Uiso 0.33(4) 1 calc R . P A 2
C17 C 0.3069(2) 0.8910(3) 0.06736(13) 0.0497(9) Uani 1 1 d . . . . .
C8 C 0.4789(3) 0.5225(3) 0.27787(13) 0.0568(10) Uani 1 1 d . . . . .
H8 H 0.4895 0.4677 0.2764 0.068 Uiso 1 1 calc R . . . .
C33 C 0.9744(3) 0.8120(3) 0.12252(14) 0.0583(10) Uani 1 1 d . . . . .
H33A H 0.9591 0.7926 0.1601 0.087 Uiso 1 1 calc GR . . . .
H33B H 1.0088 0.8635 0.1264 0.087 Uiso 1 1 calc GR . . . .
H33C H 1.0242 0.7758 0.1053 0.087 Uiso 1 1 calc GR . . . .
C7 C 0.4645(3) 0.5591(3) 0.33011(13) 0.0646(12) Uani 1 1 d . . . . .
H7 H 0.4656 0.5287 0.3638 0.077 Uiso 1 1 calc R . . . .
C30 C 0.6393(3) 0.7410(3) -0.04607(13) 0.0654(12) Uani 1 1 d . . . . .
H30A H 0.5796 0.7683 -0.0290 0.098 Uiso 1 1 calc GR . . . .
H30B H 0.6083 0.7065 -0.0764 0.098 Uiso 1 1 calc GR . . . .
H30C H 0.6880 0.7792 -0.0620 0.098 Uiso 1 1 calc GR . . . .
C6 C 0.4487(3) 0.6391(3) 0.33309(12) 0.0602(12) Uani 1 1 d . . . . .
H6 H 0.4372 0.6621 0.3687 0.072 Uiso 1 1 calc R . . . .
C10 C 0.4311(3) 0.7752(3) 0.28916(13) 0.0624(11) Uani 1 1 d . . . . .
H10 H 0.4532 0.8002 0.2536 0.075 Uiso 1 1 calc R . . . .
C28 C 0.6256(3) 0.5970(2) 0.02889(12) 0.0492(9) Uani 1 1 d . . . . .
H28A H 0.6606 0.5657 0.0601 0.074 Uiso 1 1 calc GR . . . .
H28B H 0.6104 0.5639 -0.0047 0.074 Uiso 1 1 calc GR . . . .
H28C H 0.5565 0.6188 0.0402 0.074 Uiso 1 1 calc GR . . . .
C18 C 0.2332(3) 0.9279(3) 0.02485(14) 0.0575(10) Uani 1 1 d . . . . .
H18 H 0.2242 0.9829 0.0250 0.069 Uiso 1 1 calc R . . . .
C35 C 0.9810(3) 0.7228(3) 0.30377(15) 0.0713(13) Uani 1 1 d . . . . .
H35A H 1.0202 0.6741 0.3136 0.107 Uiso 1 1 calc GR . . . .
H35B H 0.9773 0.7545 0.3381 0.107 Uiso 1 1 calc GR . . . .
H35C H 1.0203 0.7517 0.2759 0.107 Uiso 1 1 calc GR . . . .
C22 C 0.3731(3) 0.9417(3) 0.11293(15) 0.0630(11) Uani 1 1 d . . . . .
H22 H 0.4220 0.9072 0.1382 0.076 Uiso 0.620(16) 1 calc R . P B 1
H22A H 0.4444 0.9146 0.1239 0.076 Uiso 0.380(16) 1 calc R . P B 2
C19 C 0.1741(3) 0.8820(3) -0.01725(14) 0.0578(11) Uani 1 1 d . . . . .
H19 H 0.1252 0.9069 -0.0450 0.069 Uiso 1 1 calc R . . . .
C31 C 0.8814(3) 0.8541(3) 0.00255(13) 0.0610(11) Uani 1 1 d . . . . .
H31A H 0.9249 0.8133 -0.0142 0.092 Uiso 1 1 calc GR . . . .
H31B H 0.9256 0.9018 0.0076 0.092 Uiso 1 1 calc GR . . . .
H31C H 0.8153 0.8648 -0.0228 0.092 Uiso 1 1 calc GR . . . .
C36 C 0.7627(3) 0.7974(2) 0.26057(13) 0.0580(11) Uani 1 1 d . . . . .
H36A H 0.8006 0.8284 0.2334 0.087 Uiso 1 1 calc GR . . . .
H36B H 0.7641 0.8252 0.2969 0.087 Uiso 1 1 calc GR . . . .
H36C H 0.6862 0.7888 0.2457 0.087 Uiso 1 1 calc GR . . . .
C26 C 0.3192(3) 0.6507(3) -0.04049(14) 0.0673(12) Uani 1 1 d . . . . .
H26A H 0.2642 0.6629 -0.0719 0.101 Uiso 1 1 calc GR . . . .
H26B H 0.3356 0.5947 -0.0406 0.101 Uiso 1 1 calc GR . . . .
H26C H 0.3866 0.6802 -0.0451 0.101 Uiso 1 1 calc GR . . . .
C11 C 0.5034(4) 0.8120(3) 0.34070(14) 0.0787(14) Uani 1 1 d . . . . .
H11A H 0.4830 0.7889 0.3763 0.118 Uiso 1 1 calc GR . . . .
H11B H 0.4910 0.8685 0.3414 0.118 Uiso 1 1 calc GR . . . .
H11C H 0.5813 0.8016 0.3365 0.118 Uiso 1 1 calc GR . . . .
C29 C 0.8398(3) 0.6338(3) -0.02612(13) 0.0624(12) Uani 1 1 d . . . . .
H29A H 0.8925 0.6743 -0.0349 0.094 Uiso 1 1 calc GR . . . .
H29B H 0.8100 0.6088 -0.0615 0.094 Uiso 1 1 calc GR . . . .
H29C H 0.8771 0.5946 -0.0011 0.094 Uiso 1 1 calc GR . . . .
C37 C 0.9144(3) 0.4927(3) 0.25226(14) 0.0677(12) Uani 1 1 d . . . . .
H37A H 0.9384 0.5150 0.2895 0.102 Uiso 1 1 calc GR . . . .
H37B H 0.9641 0.4502 0.2436 0.102 Uiso 1 1 calc GR . . . .
H37C H 0.8394 0.4723 0.2529 0.102 Uiso 1 1 calc GR . . . .
C23 C 0.4478(7) 1.0026(6) 0.0806(4) 0.065(3) Uani 0.620(16) 1 d . U P B 1
H23A H 0.4979 0.9737 0.0579 0.098 Uiso 0.620(16) 1 calc GR . P B 1
H23B H 0.4906 1.0348 0.1087 0.098 Uiso 0.620(16) 1 calc GR . P B 1
H23C H 0.4001 1.0361 0.0555 0.098 Uiso 0.620(16) 1 calc GR . P B 1
C15 C 0.5579(17) 0.4516(11) 0.1711(7) 0.092(5) Uani 0.67(4) 1 d . U P A 1
H15A H 0.6270 0.4621 0.1940 0.138 Uiso 0.67(4) 1 calc GR . P A 1
H15B H 0.5736 0.4371 0.1324 0.138 Uiso 0.67(4) 1 calc GR . P A 1
H15C H 0.5190 0.4088 0.1882 0.138 Uiso 0.67(4) 1 calc GR . P A 1
C32 C 0.7553(3) 0.9032(3) 0.10263(16) 0.0674(11) Uani 1 1 d . . . . .
H32A H 0.6947 0.9161 0.0743 0.101 Uiso 1 1 calc GR . . . .
H32B H 0.8025 0.9490 0.1097 0.101 Uiso 1 1 calc GR . . . .
H32C H 0.7254 0.8873 0.1381 0.101 Uiso 1 1 calc GR . . . .
C38 C 1.0682(3) 0.6027(3) 0.19268(19) 0.0995(19) Uani 1 1 d . . . . .
H38A H 1.0723 0.6492 0.1688 0.149 Uiso 1 1 calc GR . . . .
H38B H 1.1096 0.5601 0.1768 0.149 Uiso 1 1 calc GR . . . .
H38C H 1.0999 0.6144 0.2313 0.149 Uiso 1 1 calc GR . . . .
C34 C 0.7646(3) 0.6437(3) 0.32880(13) 0.0645(11) Uani 1 1 d . . . . .
H34A H 0.6874 0.6343 0.3156 0.097 Uiso 1 1 calc GR . . . .
H34B H 0.7684 0.6744 0.3639 0.097 Uiso 1 1 calc GR . . . .
H34C H 0.8019 0.5936 0.3361 0.097 Uiso 1 1 calc GR . . . .
C24 C 0.2977(8) 0.9894(9) 0.1496(5) 0.087(4) Uani 0.620(16) 1 d . U P B 1
H24A H 0.2499 1.0233 0.1249 0.131 Uiso 0.620(16) 1 calc GR . P B 1
H24B H 0.3431 1.0213 0.1769 0.131 Uiso 0.620(16) 1 calc GR . P B 1
H24C H 0.2525 0.9537 0.1702 0.131 Uiso 0.620(16) 1 calc GR . P B 1
C27 C 0.1659(3) 0.6271(3) 0.02421(18) 0.0778(13) Uani 1 1 d . . . . .
H27A H 0.1390 0.6396 0.0611 0.117 Uiso 1 1 calc GR . . . .
H27B H 0.1807 0.5710 0.0222 0.117 Uiso 1 1 calc GR . . . .
H27C H 0.1101 0.6416 -0.0063 0.117 Uiso 1 1 calc GR . . . .
C14 C 0.3662(7) 0.5074(12) 0.1412(6) 0.063(3) Uani 0.67(4) 1 d . U P A 1
H14A H 0.3288 0.4727 0.1664 0.095 Uiso 0.67(4) 1 calc GR . P A 1
H14B H 0.3717 0.4817 0.1045 0.095 Uiso 0.67(4) 1 calc GR . P A 1
H14C H 0.3240 0.5559 0.1354 0.095 Uiso 0.67(4) 1 calc GR . P A 1
C12 C 0.3061(4) 0.7946(4) 0.29418(19) 0.107(2) Uani 1 1 d . . . . .
H12A H 0.2623 0.7758 0.2602 0.160 Uiso 1 1 calc GR . . . .
H12B H 0.2969 0.8511 0.2976 0.160 Uiso 1 1 calc GR . . . .
H12C H 0.2813 0.7689 0.3279 0.160 Uiso 1 1 calc GR . . . .
C39 C 0.8767(5) 0.5244(3) 0.12287(15) 0.115(2) Uani 1 1 d . . . . .
H39A H 0.8084 0.4949 0.1248 0.172 Uiso 1 1 calc GR . . . .
H39B H 0.9355 0.4891 0.1132 0.172 Uiso 1 1 calc GR . . . .
H39C H 0.8658 0.5649 0.0936 0.172 Uiso 1 1 calc GR . . . .
C24A C 0.2990(12) 0.9391(13) 0.1676(6) 0.093(5) Uani 0.380(16) 1 d . U P B 2
H24D H 0.2271 0.9630 0.1572 0.139 Uiso 0.380(16) 1 calc GR . P B 2
H24E H 0.3367 0.9680 0.1994 0.139 Uiso 0.380(16) 1 calc GR . P B 2
H24F H 0.2887 0.8848 0.1790 0.139 Uiso 0.380(16) 1 calc GR . P B 2
C23A C 0.3980(19) 1.0245(8) 0.0989(9) 0.102(6) Uani 0.380(16) 1 d . U P B 2
H23D H 0.4323 1.0264 0.0629 0.154 Uiso 0.380(16) 1 calc GR . P B 2
H23E H 0.4484 1.0466 0.1293 0.154 Uiso 0.380(16) 1 calc GR . P B 2
H23F H 0.3296 1.0547 0.0955 0.154 Uiso 0.380(16) 1 calc GR . P B 2
C15A C 0.5933(18) 0.4783(18) 0.1735(13) 0.071(7) Uani 0.33(4) 1 d . U P A 2
H15D H 0.6561 0.5137 0.1804 0.106 Uiso 0.33(4) 1 calc GR . P A 2
H15E H 0.5997 0.4498 0.1379 0.106 Uiso 0.33(4) 1 calc GR . P A 2
H15F H 0.5924 0.4413 0.2051 0.106 Uiso 0.33(4) 1 calc GR . P A 2
C14A C 0.3810(19) 0.4739(18) 0.1541(11) 0.055(6) Uani 0.33(4) 1 d . U P A 2
H14D H 0.3783 0.4330 0.1830 0.082 Uiso 0.33(4) 1 calc GR . P A 2
H14E H 0.3859 0.4499 0.1167 0.082 Uiso 0.33(4) 1 calc GR . P A 2
H14F H 0.3143 0.5058 0.1535 0.082 Uiso 0.33(4) 1 calc GR . P A 2

loop_
_atom_site_aniso_label
_atom_site_aniso_U_11
_atom_site_aniso_U_22
_atom_site_aniso_U_33
_atom_site_aniso_U_23
_atom_site_aniso_U_13
_atom_site_aniso_U_12
Co1 0.02461(19) 0.0622(3) 0.01839(18) 0.00206(18) 0.00120(13) 0.0046(2)
Si4 0.0338(4) 0.0735(8) 0.0233(4) -0.0015(4) -0.0033(3) -0.0018(5)
Si1 0.0338(4) 0.0771(8) 0.0196(4) 0.0025(4) 0.0023(3) 0.0046(5)
Si2 0.0343(4) 0.0671(8) 0.0320(4) 0.0064(4) 0.0070(3) 0.0041(5)
Si3 0.0591(6) 0.0885(9) 0.0265(4) 0.0048(5) -0.0018(4) 0.0310(6)
N1 0.0254(11) 0.060(2) 0.0212(10) -0.0058(11) 0.0030(8) 0.0017(12)
C16 0.0245(13) 0.065(3) 0.0290(14) -0.0007(15) -0.0020(10) 0.0126(17)
N3 0.0284(11) 0.064(2) 0.0206(10) 0.0045(11) 0.0035(8) 0.0045(13)
N2 0.0276(12) 0.061(2) 0.0240(11) -0.0050(12) -0.0009(9) 0.0070(13)
C2 0.0269(13) 0.060(2) 0.0196(12) -0.0031(13) 0.0044(10) 0.0024(15)
N4 0.0313(12) 0.068(2) 0.0214(11) 0.0033(12) -0.0014(9) 0.0081(14)
C21 0.0283(14) 0.072(3) 0.0256(14) -0.0024(15) 0.0010(11) 0.0023(17)
C4 0.0254(14) 0.074(3) 0.0217(13) 0.0001(15) 0.0033(10) -0.0040(17)
C3 0.0253(14) 0.065(3) 0.0242(13) -0.0020(14) 0.0051(10) 0.0024(15)
C5 0.0328(15) 0.084(3) 0.0254(14) -0.0065(16) 0.0072(11) -0.0047(18)
C25 0.0390(17) 0.078(3) 0.0309(15) -0.0059(16) -0.0030(12) 0.0003(19)
C9 0.0333(15) 0.068(3) 0.0311(15) 0.0051(16) 0.0032(11) -0.0070(18)
C20 0.0339(16) 0.083(3) 0.0301(15) -0.0005(17) -0.0041(12) 0.000(2)
C1 0.0249(13) 0.069(3) 0.0223(13) -0.0093(14) 0.0028(10) 0.0019(15)
C13 0.0550(19) 0.053(3) 0.0378(16) -0.0007(16) 0.0103(14) -0.0003(19)
C17 0.0343(16) 0.072(3) 0.0413(17) -0.0061(17) -0.0058(13) 0.0162(19)
C8 0.054(2) 0.075(3) 0.0408(18) 0.0125(18) 0.0044(14) -0.018(2)
C33 0.0464(18) 0.073(3) 0.0539(19) 0.0062(19) -0.0057(15) -0.009(2)
C7 0.059(2) 0.103(4) 0.0307(17) 0.012(2) 0.0032(14) -0.030(3)
C30 0.058(2) 0.104(4) 0.0315(16) 0.0125(19) -0.0108(14) 0.003(2)
C6 0.052(2) 0.107(4) 0.0228(15) -0.0055(19) 0.0098(13) -0.021(2)
C10 0.066(2) 0.092(4) 0.0313(16) -0.0130(19) 0.0157(15) 0.009(2)
C28 0.0442(17) 0.074(3) 0.0298(15) -0.0069(16) 0.0033(12) 0.0051(19)
C18 0.0484(19) 0.067(3) 0.055(2) -0.0005(19) -0.0101(15) 0.012(2)
C35 0.049(2) 0.104(4) 0.056(2) -0.005(2) -0.0201(16) -0.007(2)
C22 0.051(2) 0.076(3) 0.058(2) -0.020(2) -0.0166(16) 0.021(2)
C19 0.0424(18) 0.087(4) 0.0411(18) 0.0063(19) -0.0114(14) 0.010(2)
C31 0.052(2) 0.084(3) 0.0481(19) 0.017(2) 0.0127(15) 0.002(2)
C36 0.0514(19) 0.081(3) 0.0410(17) -0.0147(18) -0.0005(14) -0.001(2)
C26 0.065(2) 0.090(3) 0.0472(19) -0.016(2) 0.0094(16) 0.011(2)
C11 0.108(3) 0.095(4) 0.0344(18) -0.021(2) 0.0151(19) -0.012(3)
C29 0.0505(19) 0.103(4) 0.0359(17) -0.0071(19) 0.0152(14) 0.003(2)
C37 0.083(3) 0.076(3) 0.0417(18) 0.0046(19) -0.0105(17) 0.017(2)
C23 0.061(5) 0.054(5) 0.075(5) -0.011(4) -0.025(3) 0.009(4)
C15 0.105(8) 0.094(9) 0.079(5) -0.007(7) 0.015(6) 0.034(8)
C32 0.064(2) 0.071(3) 0.070(2) 0.009(2) 0.0266(19) 0.009(2)
C38 0.065(3) 0.150(6) 0.089(3) 0.042(3) 0.034(2) 0.047(3)
C34 0.068(2) 0.094(4) 0.0329(17) -0.0015(19) 0.0148(15) 0.001(2)
C24 0.071(4) 0.100(9) 0.088(6) -0.048(6) -0.007(4) 0.037(6)
C27 0.063(2) 0.086(4) 0.086(3) -0.011(3) 0.016(2) -0.011(3)
C14 0.075(5) 0.066(7) 0.049(5) -0.009(5) 0.008(3) -0.013(5)
C12 0.081(3) 0.162(6) 0.080(3) -0.035(3) 0.021(2) 0.037(4)
C39 0.173(5) 0.129(5) 0.037(2) -0.020(2) -0.026(2) 0.093(4)
C24A 0.072(7) 0.104(11) 0.096(9) -0.065(8) -0.035(6) 0.051(9)
C23A 0.119(11) 0.065(9) 0.113(10) -0.022(8) -0.053(9) 0.025(8)
C15A 0.087(11) 0.076(13) 0.052(9) 0.002(9) 0.024(8) 0.008(10)
C14A 0.062(9) 0.051(12) 0.051(9) -0.008(8) 0.003(6) -0.022(9)

loop_
_atom_type_symbol
_atom_type_description
_atom_type_scat_dispersion_real
_atom_type_scat_dispersion_imag
_atom_type_scat_source
C C 0.0033 0.0016 'International Tables Vol C Tables 4.2.6.8 and 6.1.1.4'
H H 0.0000 0.0000 'International Tables Vol C Tables 4.2.6.8 and 6.1.1.4'
N N 0.0061 0.0033 'International Tables Vol C Tables 4.2.6.8 and 6.1.1.4'
Si Si 0.0817 0.0704 'International Tables Vol C Tables 4.2.6.8 and 6.1.1.4'
Co Co 0.3494 0.9721 'International Tables Vol C Tables 4.2.6.8 and 6.1.1.4'

loop_
_geom_angle_atom_site_label_1
_geom_angle_atom_site_label_2
_geom_angle_atom_site_label_3
_geom_angle
N3 Co1 C2 104.57(10)
N4 Co1 N3 124.72(9)
N4 Co1 C2 130.41(10)
N4 Si4 C35 113.95(15)
N4 Si4 C36 109.31(13)
N4 Si4 C34 112.63(16)
C36 Si4 C35 105.92(19)
C36 Si4 C34 108.10(17)
C34 Si4 C35 106.57(17)
N3 Si1 C30 113.83(17)
N3 Si1 C28 111.13(12)
N3 Si1 C29 113.78(14)
C28 Si1 C30 105.13(16)
C28 Si1 C29 106.80(18)
C29 Si1 C30 105.52(16)
N3 Si2 C33 112.20(16)
N3 Si2 C31 113.97(16)
N3 Si2 C32 111.35(15)
C33 Si2 C31 105.18(16)
C32 Si2 C33 108.24(19)
C32 Si2 C31 105.42(18)
N4 Si3 C37 112.28(15)
N4 Si3 C38 113.3(2)
N4 Si3 C39 111.10(16)
C37 Si3 C38 106.57(19)
C39 Si3 C37 107.8(2)
C39 Si3 C38 105.4(2)
C2 N1 C4 126.7(2)
C1 N1 C2 111.2(2)
C1 N1 C4 122.1(2)
C21 C16 N2 117.3(3)
C17 C16 N2 118.4(3)
C17 C16 C21 124.3(3)
Si1 N3 Co1 117.79(15)
Si2 N3 Co1 115.46(12)
Si2 N3 Si1 126.72(13)
C3 N2 C16 125.3(2)
C1 N2 C16 127.1(2)
C1 N2 C3 107.5(2)
N1 C2 Co1 139.9(2)
C3 C2 Co1 117.66(18)
C3 C2 N1 102.1(2)
Si4 N4 Co1 114.44(14)
Si3 N4 Co1 122.42(13)
Si3 N4 Si4 123.01(13)
C16 C21 C25 123.8(3)
C20 C21 C16 115.6(4)
C20 C21 C25 120.5(3)
C5 C4 N1 118.3(3)
C9 C4 N1 118.3(2)
C9 C4 C5 123.4(3)
C2 C3 N2 111.2(2)
C4 C5 C6 116.1(4)
C4 C5 C10 123.9(3)
C6 C5 C10 119.9(3)
C21 C25 C26 111.4(3)
C21 C25 C27 112.5(3)
C27 C25 C26 109.6(3)
C4 C9 C13 122.5(3)
C4 C9 C8 117.9(3)
C8 C9 C13 119.6(4)
C19 C20 C21 121.7(3)
N2 C1 N1 108.2(2)
C9 C13 C15 114.8(7)
C9 C13 C14 110.3(5)
C9 C13 C15A 106.8(12)
C9 C13 C14A 111.0(9)
C15 C13 C14 110.3(7)
C15A C13 C14A 111.9(12)
C16 C17 C18 116.9(3)
C16 C17 C22 123.4(3)
C18 C17 C22 119.7(4)
C7 C8 C9 119.9(4)
C6 C7 C8 120.9(3)
C7 C6 C5 121.8(3)
C5 C10 C11 112.5(3)
C5 C10 C12 111.3(4)
C11 C10 C12 109.9(3)
C19 C18 C17 119.9(4)
C17 C22 C23 108.4(4)
C17 C22 C24A 103.9(6)
C24 C22 C17 112.5(5)
C24 C22 C23 107.9(6)
C23A C22 C17 118.8(7)
C23A C22 C24A 109.6(9)
C20 C19 C18 121.6(3)

loop_
_geom_bond_atom_site_label_1
_geom_bond_atom_site_label_2
_geom_bond_distance
Co1 N3 1.960(2)
Co1 C2 2.058(3)
Co1 N4 1.930(2)
Si4 N4 1.711(2)
Si4 C35 1.881(3)
Si4 C36 1.864(4)
Si4 C34 1.871(3)
Si1 N3 1.710(2)
Si1 C30 1.888(3)
Si1 C28 1.875(4)
Si1 C29 1.883(3)
Si2 N3 1.700(3)
Si2 C33 1.877(3)
Si2 C31 1.879(3)
Si2 C32 1.868(4)
Si3 N4 1.701(3)
Si3 C37 1.880(4)
Si3 C38 1.887(4)
Si3 C39 1.874(4)
N1 C2 1.422(3)
N1 C4 1.462(4)
N1 C1 1.340(3)
C16 N2 1.455(4)
C16 C21 1.408(4)
C16 C17 1.379(5)
N2 C3 1.388(3)
N2 C1 1.330(4)
C2 C3 1.362(4)
C21 C25 1.501(5)
C21 C20 1.400(4)
C4 C5 1.398(4)
C4 C9 1.377(5)
C5 C6 1.402(5)
C5 C10 1.488(6)
C25 C26 1.530(4)
C25 C27 1.521(5)
C9 C13 1.521(4)
C9 C8 1.404(4)
C20 C19 1.347(5)
C13 C15 1.534(9)
C13 C14 1.534(8)
C13 C15A 1.530(13)
C13 C14A 1.534(12)
C17 C18 1.406(4)
C17 C22 1.523(5)
C8 C7 1.379(5)
C7 C6 1.358(6)
C10 C11 1.541(5)
C10 C12 1.543(5)
C18 C19 1.387(5)
C22 C23 1.586(8)
C22 C24 1.516(7)
C22 C24A 1.604(12)
C22 C23A 1.463(12)

loop_
_geom_torsion_atom_site_label_1
_geom_torsion_atom_site_label_2
_geom_torsion_atom_site_label_3
_geom_torsion_atom_site_label_4
_geom_torsion
Co1 C2 C3 N2 174.0(2)
N1 C2 C3 N2 -0.2(3)
N1 C4 C5 C6 178.4(2)
N1 C4 C5 C10 0.0(4)
N1 C4 C9 C13 -2.9(4)
N1 C4 C9 C8 -179.9(2)
C16 N2 C3 C2 -176.3(3)
C16 N2 C1 N1 176.5(3)
C16 C21 C25 C26 -117.6(3)
C16 C21 C25 C27 118.9(3)
C16 C21 C20 C19 0.6(4)
C16 C17 C18 C19 -0.4(5)
C16 C17 C22 C23 120.4(5)
C16 C17 C22 C24 -120.4(8)
C16 C17 C22 C24A -84.6(9)
C16 C17 C22 C23A 153.3(13)
N2 C16 C21 C25 -1.1(4)
N2 C16 C21 C20 -178.5(2)
N2 C16 C17 C18 178.3(3)
N2 C16 C17 C22 -1.1(5)
C2 N1 C4 C5 106.4(3)
C2 N1 C4 C9 -75.9(4)
C2 N1 C1 N2 -0.6(4)
C21 C16 N2 C3 97.1(4)
C21 C16 N2 C1 -78.3(4)
C21 C16 C17 C18 1.4(5)
C21 C16 C17 C22 -178.0(3)
C21 C20 C19 C18 0.3(5)
C4 N1 C2 Co1 9.0(5)
C4 N1 C2 C3 -179.0(3)
C4 N1 C1 N2 178.9(3)
C4 C5 C6 C7 1.2(5)
C4 C5 C10 C11 -134.2(3)
C4 C5 C10 C12 101.9(4)
C4 C9 C13 C15 148.3(11)
C4 C9 C13 C14 -86.4(9)
C4 C9 C13 C15A 125.0(14)
C4 C9 C13 C14A -112.7(15)
C4 C9 C8 C7 1.8(5)
C3 N2 C1 N1 0.5(3)
C5 C4 C9 C13 174.7(3)
C5 C4 C9 C8 -2.3(4)
C25 C21 C20 C19 -176.8(3)
C9 C4 C5 C6 0.8(4)
C9 C4 C5 C10 -177.7(3)
C9 C8 C7 C6 0.1(5)
C20 C21 C25 C26 59.6(4)
C20 C21 C25 C27 -63.9(4)
C1 N1 C2 Co1 -171.4(3)
C1 N1 C2 C3 0.5(3)
C1 N1 C4 C5 -73.1(4)
C1 N1 C4 C9 104.6(3)
C1 N2 C3 C2 -0.2(4)
C13 C9 C8 C7 -175.3(3)
C17 C16 N2 C3 -80.1(4)
C17 C16 N2 C1 104.6(4)
C17 C16 C21 C25 175.8(3)
C17 C16 C21 C20 -1.5(4)
C17 C18 C19 C20 -0.4(5)
C8 C9 C13 C15 -34.7(11)
C8 C9 C13 C14 90.6(9)
C8 C9 C13 C15A -58.0(14)
C8 C9 C13 C14A 64.2(15)
C8 C7 C6 C5 -1.7(6)
C33 Si2 N3 Co1 58.40(19)
C33 Si2 N3 Si1 -123.45(19)
C30 Si1 N3 Co1 125.19(17)
C30 Si1 N3 Si2 -52.9(2)
C6 C5 C10 C11 47.4(4)
C6 C5 C10 C12 -76.5(4)
C10 C5 C6 C7 179.8(3)
C28 Si1 N3 Co1 6.7(2)
C28 Si1 N3 Si2 -171.38(17)
C18 C17 C22 C23 -59.0(5)
C18 C17 C22 C24 60.3(8)
C18 C17 C22 C24A 96.0(9)
C18 C17 C22 C23A -26.1(13)
C35 Si4 N4 Co1 -132.45(19)
C35 Si4 N4 Si3 43.5(3)
C22 C17 C18 C19 179.0(3)
C31 Si2 N3 Co1 177.80(15)
C31 Si2 N3 Si1 -4.0(2)
C36 Si4 N4 Co1 -14.2(2)
C36 Si4 N4 Si3 161.75(19)
C29 Si1 N3 Co1 -113.86(18)
C29 Si1 N3 Si2 68.0(2)
C37 Si3 N4 Co1 -131.83(18)
C37 Si3 N4 Si4 52.6(2)
C32 Si2 N3 Co1 -63.10(19)
C32 Si2 N3 Si1 115.1(2)
C38 Si3 N4 Co1 107.4(2)
C38 Si3 N4 Si4 -68.2(2)
C34 Si4 N4 Co1 106.00(18)
C34 Si4 N4 Si3 -78.1(2)
C39 Si3 N4 Co1 -11.0(3)
C39 Si3 N4 Si4 173.4(2)
